data_2206302
loop_
_publ_author_name
'Santos, Isabel C.'
'Belo, Dulce'
'Mendon\,ca, Joana'
'Figueira, Mauro Jo\~ao'
'Almeida, Manuel'
'Rovira, Concepcion'

_publ_section_title
;
 5,6-Dihydrothieno[2,3-<i>d</i>][1,3]dithiol-2-one
;
_journal_issue 7
_journal_name_full 'Acta Crystallographica Section E'
_journal_page_first o2161
_journal_page_last o2163
_journal_paper_doi 10.1107/S1600536805018234
_journal_volume 61
_journal_year 2005
_chemical_formula_iupac 'C5 H4 O S3'
_chemical_formula_moiety 'C5 H4 O S3'
_chemical_formula_sum 'C5 H4 O S3'
_chemical_formula_weight 176.26
_chemical_name_systematic
;
5,6-dihydrothieno[2,3-d][1,3]dithiol-2-one
;
_space_group_IT_number 14
_symmetry_cell_setting monoclinic
_symmetry_space_group_name_Hall '-P 2ybc'
_symmetry_space_group_name_H-M 'P 1 21/c 1'
_atom_sites_solution_hydrogens geom
_atom_sites_solution_primary direct
_atom_sites_solution_secondary difmap
_audit_creation_method SHELXL-97
_cell_angle_alpha 90.00
_cell_angle_beta 94.651(17)
_cell_angle_gamma 90.00
_cell_formula_units_Z 4
_cell_length_a 4.0743(7)
_cell_length_b 11.154(2)
_cell_length_c 14.778(4)
_cell_measurement_reflns_used 25
_cell_measurement_temperature 294(2)
_cell_measurement_theta_max 12
_cell_measurement_theta_min 8
_cell_volume 669.4(2)
_computing_cell_refinement 'CAD-4 Software'
_computing_data_collection 'CAD-4 Software (Enraf--Nonius, 1989 or 1994)'
_computing_data_reduction 'XCAD4 (Harms & Wocadlo, 1995)'
_computing_molecular_graphics 'ORTEP-3 (Farrugia, 1997)'
_computing_publication_material 'WinGX (Farrugia, 1999)'
_computing_structure_refinement 'SHELXL97 (Sheldrick, 1997)'
_computing_structure_solution 'SIR97 (Altomare <i>et al.</i>, 1999)'
_diffrn_ambient_temperature 294(2)
_diffrn_measured_fraction_theta_full 0.977
_diffrn_measured_fraction_theta_max 0.977
_diffrn_measurement_device_type 'Enraf--Nonius CAD-4'
_diffrn_measurement_method \w--2\q
_diffrn_radiation_monochromator graphite
_diffrn_radiation_source 'fine-focus sealed tube'
_diffrn_radiation_type MoK\a
_diffrn_radiation_wavelength 0.71073
_diffrn_reflns_av_R_equivalents 0.0198
_diffrn_reflns_av_sigmaI/netI 0.0273
_diffrn_reflns_limit_h_max 5
_diffrn_reflns_limit_h_min -5
_diffrn_reflns_limit_k_max 14
_diffrn_reflns_limit_k_min 0
_diffrn_reflns_limit_l_max 18
_diffrn_reflns_limit_l_min 0
_diffrn_reflns_number 1476
_diffrn_reflns_theta_full 26.98
_diffrn_reflns_theta_max 26.98
_diffrn_reflns_theta_min 3.65
_diffrn_standards_decay_% 0
_diffrn_standards_interval_count 200
_diffrn_standards_interval_time 3600
_diffrn_standards_number 5
_exptl_absorpt_coefficient_mu 1.009
_exptl_absorpt_correction_T_max 0.9491
_exptl_absorpt_correction_T_min 0.8253
_exptl_absorpt_correction_type psi-scan
_exptl_absorpt_process_details '(North <i>et al.</i>, 1968)'
_exptl_crystal_colour colourless
_exptl_crystal_density_diffrn 1.749
_exptl_crystal_density_method 'not measured'
_exptl_crystal_description needle
_exptl_crystal_F_000 360
_exptl_crystal_size_max 0.38
_exptl_crystal_size_mid 0.16
_exptl_crystal_size_min 0.08
_refine_diff_density_max 0.456
_refine_diff_density_min -0.346
_refine_ls_extinction_method none
_refine_ls_goodness_of_fit_ref 1.086
_refine_ls_hydrogen_treatment constr
_refine_ls_matrix_type full
_refine_ls_number_parameters 82
_refine_ls_number_reflns 1423
_refine_ls_number_restraints 0
_refine_ls_restrained_S_all 1.086
_refine_ls_R_factor_all 0.0555
_refine_ls_R_factor_gt 0.0394
_refine_ls_shift/su_max 0.000
_refine_ls_shift/su_mean 0.000
_refine_ls_structure_factor_coef Fsqd
_refine_ls_weighting_details 'w = 1/[\s^2^(Fo^2^)+(0.0384P)^2^+1.0429P] where P = (Fo^2^+2Fc^2^)/3'
_refine_ls_weighting_scheme calc
_refine_ls_wR_factor_gt 0.0930
_refine_ls_wR_factor_ref 0.0992
_reflns_number_gt 1132
_reflns_number_total 1423
_reflns_threshold_expression I>2\s(I)
_cod_data_source_file su6203.cif
_cod_data_source_block I
_cod_original_sg_symbol_H-M 'P 21/c'
_cod_database_code 2206302
_cod_database_fobs_code 2206302

loop_
_symmetry_equiv_pos_as_xyz
'x, y, z'
'-x, y+1/2, -z+1/2'
'-x, -y, -z'
'x, -y-1/2, z-1/2'

loop_
_atom_site_label
_atom_site_fract_x
_atom_site_fract_y
_atom_site_fract_z
_atom_site_U_iso_or_equiv
_atom_site_adp_type
_atom_site_calc_flag
_atom_site_refinement_flags
_atom_site_occupancy
_atom_site_type_symbol
C1 0.8992(8) 0.3713(3) 0.2422(2) 0.0309(7) Uani d . 1 C
S1 0.8260(2) 0.45795(7) 0.33978(5) 0.0302(2) Uani d . 1 S
S2 0.7734(2) 0.21974(7) 0.25081(5) 0.0328(2) Uani d . 1 S
S3 0.5720(2) 0.34529(8) 0.51140(6) 0.0394(3) Uani d . 1 S
C2 0.6687(7) 0.3399(3) 0.39890(19) 0.0244(6) Uani d . 1 C
C3 0.6432(7) 0.2321(3) 0.3594(2) 0.0248(6) Uani d . 1 C
C4 0.5310(7) 0.1270(3) 0.41925(19) 0.0238(6) Uani d . 1 C
H4A 0.3476 0.0836 0.3888 0.029 Uiso calc R 1 H
H4B 0.7103 0.0716 0.4347 0.029 Uiso calc R 1 H
C5 0.4267(9) 0.1926(3) 0.5043(2) 0.0382(8) Uani d . 1 C
H5A 0.5125 0.1494 0.5581 0.046 Uiso calc R 1 H
H5B 0.1883 0.1923 0.5032 0.046 Uiso calc R 1 H
O 1.0221(7) 0.4119(2) 0.17777(16) 0.0450(6) Uani d . 1 O

loop_
_atom_site_aniso_label
_atom_site_aniso_U_11
_atom_site_aniso_U_22
_atom_site_aniso_U_33
_atom_site_aniso_U_12
_atom_site_aniso_U_13
_atom_site_aniso_U_23
C1 0.0349(17) 0.0320(16) 0.0269(15) 0.0042(14) 0.0089(13) 0.0018(13)
S1 0.0405(5) 0.0227(4) 0.0291(4) -0.0030(3) 0.0120(3) 0.0009(3)
S2 0.0451(5) 0.0297(4) 0.0246(4) -0.0001(4) 0.0091(3) -0.0053(3)
S3 0.0546(6) 0.0344(5) 0.0311(4) -0.0036(4) 0.0163(4) -0.0032(4)
C2 0.0292(16) 0.0237(14) 0.0208(13) -0.0012(12) 0.0053(11) 0.0018(11)
C3 0.0261(15) 0.0257(14) 0.0226(13) -0.0014(12) 0.0025(11) -0.0013(12)
C4 0.0282(15) 0.0215(13) 0.0225(14) -0.0043(12) 0.0061(12) -0.0026(11)
C5 0.042(2) 0.0388(19) 0.0345(18) -0.0058(16) 0.0098(15) 0.0067(15)
O 0.0592(16) 0.0458(14) 0.0329(13) 0.0016(13) 0.0223(12) 0.0075(11)

loop_
_atom_type_symbol
_atom_type_description
_atom_type_scat_dispersion_real
_atom_type_scat_dispersion_imag
_atom_type_scat_source
C C 0.0033 0.0016 'International Tables Vol C Tables 4.2.6.8 and 6.1.1.4'
H H 0.0000 0.0000 'International Tables Vol C Tables 4.2.6.8 and 6.1.1.4'
O O 0.0106 0.0060 'International Tables Vol C Tables 4.2.6.8 and 6.1.1.4'
S S 0.1246 0.1234 'International Tables Vol C Tables 4.2.6.8 and 6.1.1.4'

loop_
_geom_angle_atom_site_label_1
_geom_angle_atom_site_label_2
_geom_angle_atom_site_label_3
_geom_angle
O C1 S2 123.9(3)
O C1 S1 123.1(3)
S2 C1 S1 113.04(17)
C2 S1 C1 95.08(15)
C3 S2 C1 95.85(14)
C2 S3 C5 90.60(15)
C3 C2 S1 118.9(2)
C3 C2 S3 115.6(2)
S1 C2 S3 125.26(18)
C2 C3 C4 116.4(3)
C2 C3 S2 117.1(2)
C4 C3 S2 126.2(2)
C5 C4 C3 102.6(2)
C5 C4 H4A 111.2
C3 C4 H4A 111.2
C5 C4 H4B 111.2
C3 C4 H4B 111.2
H4A C4 H4B 109.2
C4 C5 S3 112.6(2)
C4 C5 H5A 109.1
S3 C5 H5A 109.1
C4 C5 H5B 109.1
S3 C5 H5B 109.1
H5A C5 H5B 107.8

loop_
_geom_bond_atom_site_label_1
_geom_bond_atom_site_label_2
_geom_bond_distance
_geom_bond_publ_flag
C1 O 1.201(4) yes
C1 S2 1.774(3) yes
C1 S1 1.781(3) yes
S1 C2 1.732(3) yes
S2 C3 1.737(3) yes
S3 C2 1.740(3) yes
S3 C5 1.804(4) yes
C2 C3 1.337(4) yes
C3 C4 1.559(4) yes
C4 C5 1.543(4) yes
C4 H4A 0.9700 ?
C4 H4B 0.9700 ?
C5 H5A 0.9700 ?
C5 H5B 0.9700 ?

loop_
_geom_contact_atom_site_label_1
_geom_contact_atom_site_label_2
_geom_contact_distance
_geom_contact_site_symmetry_1
_geom_contact_site_symmetry_2
_geom_contact_publ_flag
S1 S3 3.5860(10) 1_555 3_666 yes
S3 S1 3.5860(10) 1_555 3_666 ?
S3 S3 3.5120(10) 1_555 3_666 yes

loop_
_geom_hbond_atom_site_label_D
_geom_hbond_atom_site_label_H
_geom_hbond_atom_site_label_A
_geom_hbond_site_symmetry_A
_geom_hbond_distance_DH
_geom_hbond_distance_HA
_geom_hbond_distance_DA
_geom_hbond_angle_DHA
C4 H4A O 2_645 0.97 2.58 3.517(4) 162
C5 H5A O 4_566 0.97 2.70 3.578(5) 150

loop_
_cod_related_entry_id
_cod_related_entry_database
_cod_related_entry_code
1 ChemSpider 9074468
